data_4309685
loop_
_publ_author_name
'Rohith P. John'
'Kyungjae Lee'
'Beom Jin Kim'
'Byoung Jin Suh'
'Hackjune Rhee'
'Myoung Soo Lah'

_publ_section_title
;
Modulation of the Ring Size and Nuclearity of Metallamacrocycles via the
Steric Effect of Ligands: Preparation and Characterization of 18-Membered
Hexanuclear, 24-Membered Octanuclear, and 30-Membered Decanuclear Manganese
Metalladiazamacrocycles with \a- and \b-Branched N-Acylsalicylhydrazides
;
_journal_name_full 'Inorganic Chemistry'
_journal_page_first 7109
_journal_page_last 7121
_journal_paper_doi 10.1021/ic050891h
_journal_volume 44
_journal_year 2005
_chemical_formula_sum 'C16 H25 Mn N2 O5 S2'
_chemical_formula_weight 444.44
_chemical_name_systematic
; 
 ? 
;
_space_group_IT_number 148
_symmetry_cell_setting rhombohedral
_symmetry_space_group_name_Hall '-R 3'
_symmetry_space_group_name_H-M 'R -3 :H'
_atom_sites_solution_hydrogens geom
_atom_sites_solution_primary direct
_atom_sites_solution_secondary difmap
_audit_creation_method SHELXL-97
_cell_angle_alpha 90.00
_cell_angle_beta 90.00
_cell_angle_gamma 120.00
_cell_formula_units_Z 18
_cell_length_a 18.1966(7)
_cell_length_b 18.1966(7)
_cell_length_c 31.898(3)
_cell_measurement_reflns_used 8192
_cell_measurement_temperature 173(2)
_cell_measurement_theta_max 28.30
_cell_measurement_theta_min 2.24
_cell_volume 9146.9(10)
_computing_cell_refinement 'Bruker SAINT'
_computing_data_collection 'Bruker SMART'
_computing_data_reduction 'Bruker SAINT'
_computing_molecular_graphics ORTEP3
_computing_publication_material WinGX
_computing_structure_refinement 'Bruker SHELXTL'
_computing_structure_solution 'Bruker SHELXTL'
_diffrn_ambient_temperature 173(2)
_diffrn_measured_fraction_theta_full 0.981
_diffrn_measured_fraction_theta_max 0.981
_diffrn_measurement_device_type 'CCD area detector'
_diffrn_measurement_method 'omega scans'
_diffrn_radiation_monochromator graphite
_diffrn_radiation_source 'fine-focus sealed tube'
_diffrn_radiation_type MoK\a
_diffrn_radiation_wavelength 0.71073
_diffrn_reflns_av_R_equivalents 0.0192
_diffrn_reflns_av_sigmaI/netI 0.0169
_diffrn_reflns_limit_h_max 22
_diffrn_reflns_limit_h_min -23
_diffrn_reflns_limit_k_max 18
_diffrn_reflns_limit_k_min -23
_diffrn_reflns_limit_l_max 42
_diffrn_reflns_limit_l_min -42
_diffrn_reflns_number 19378
_diffrn_reflns_theta_full 28.28
_diffrn_reflns_theta_max 28.28
_diffrn_reflns_theta_min 1.82
_diffrn_standards_decay_% <2.0
_exptl_absorpt_coefficient_mu 0.883
_exptl_absorpt_correction_T_max 0.7965
_exptl_absorpt_correction_T_min 0.6195
_exptl_absorpt_correction_type multi-scan
_exptl_absorpt_process_details 'Bruker SADABS'
_exptl_crystal_colour 'dark brown'
_exptl_crystal_density_diffrn 1.452
_exptl_crystal_density_method 'not measured'
_exptl_crystal_description brick
_exptl_crystal_F_000 4176
_exptl_crystal_size_max 0.60
_exptl_crystal_size_mid 0.42
_exptl_crystal_size_min 0.27
_refine_diff_density_max 1.525
_refine_diff_density_min -1.425
_refine_diff_density_rms 0.085
_refine_ls_extinction_method none
_refine_ls_goodness_of_fit_ref 1.038
_refine_ls_hydrogen_treatment mixed
_refine_ls_matrix_type full
_refine_ls_number_parameters 278
_refine_ls_number_reflns 4952
_refine_ls_number_restraints 0
_refine_ls_restrained_S_all 1.038
_refine_ls_R_factor_all 0.0568
_refine_ls_R_factor_gt 0.0497
_refine_ls_shift/su_max 0.001
_refine_ls_shift/su_mean 0.000
_refine_ls_structure_factor_coef Fsqd
_refine_ls_weighting_details 'calc w=1/[\s^2^(Fo^2^)+(0.0669P)^2^+43.8500P] where P=(Fo^2^+2Fc^2^)/3'
_refine_ls_weighting_scheme calc
_refine_ls_wR_factor_gt 0.1300
_refine_ls_wR_factor_ref 0.1382
_reflns_number_gt 4339
_reflns_number_total 4952
_reflns_threshold_expression >2sigma(I)
_cod_data_source_file ic050891hc1_2.cif
_cod_data_source_block complex1
_cod_depositor_comments
;
The following automatic conversions were performed:
'_exptl_absorpt_correction_type' value 'Multi-scan' changed to
'multi-scan' according to
'/home/saulius/struct/CIF-dictionaries/cif_core.dic' dictionary named
'cif_core.dic' version 2.4.1 from 2010-06-29.

Automatic conversion script
Id: cif_fix_enum 1527 2010-12-29 10:47:43Z saulius 

The following automatic conversions were performed:

'_symmetry_cell_setting' tag value 'rhomboheral' was replaced with
'rhombohedral' value as specified in the replacement file
'/home/robertas/cod-tools/perl-scripts/inputs/replacement_values.lst'.

Automatic conversion script
Id: cif_fix_values 3143 2015-03-26 13:38:13Z robertas 
;
_cod_original_cell_volume 9147.0(9)
_cod_original_sg_symbol_H-M 'R -3'
_cod_database_code 4309685

loop_
_symmetry_equiv_pos_as_xyz
'x, y, z'
'-y, x-y, z'
'-x+y, -x, z'
'x+2/3, y+1/3, z+1/3'
'-y+2/3, x-y+1/3, z+1/3'
'-x+y+2/3, -x+1/3, z+1/3'
'x+1/3, y+2/3, z+2/3'
'-y+1/3, x-y+2/3, z+2/3'
'-x+y+1/3, -x+2/3, z+2/3'
'-x, -y, -z'
'y, -x+y, -z'
'x-y, x, -z'
'-x+2/3, -y+1/3, -z+1/3'
'y+2/3, -x+y+1/3, -z+1/3'
'x-y+2/3, x+1/3, -z+1/3'
'-x+1/3, -y+2/3, -z+2/3'
'y+1/3, -x+y+2/3, -z+2/3'
'x-y+1/3, x+2/3, -z+2/3'

loop_
_atom_site_label
_atom_site_type_symbol
_atom_site_fract_x
_atom_site_fract_y
_atom_site_fract_z
_atom_site_U_iso_or_equiv
_atom_site_adp_type
_atom_site_occupancy
_atom_site_symmetry_multiplicity
_atom_site_calc_flag
_atom_site_refinement_flags
_atom_site_disorder_assembly
_atom_site_disorder_group
Mn1 Mn 0.69925(2) 0.87435(2) 0.020647(11) 0.02379(12) Uani 1 1 d . . .
O1 O 0.61017(11) 0.84075(11) -0.01740(6) 0.0304(4) Uani 1 1 d . A .
O2 O 0.72073(10) 0.68870(11) -0.04548(5) 0.0269(3) Uani 1 1 d . . .
O3 O 0.78994(11) 0.88987(11) 0.05785(5) 0.0292(4) Uani 1 1 d . A .
N1 N 0.72554(12) 0.79110(12) -0.00242(6) 0.0227(4) Uani 1 1 d . A .
N2 N 0.79640(12) 0.79113(12) 0.01607(6) 0.0243(4) Uani 1 1 d . . .
C1 C 0.57745(14) 0.77629(15) -0.04406(7) 0.0254(4) Uani 1 1 d . . .
C2 C 0.61379(14) 0.72541(14) -0.05391(7) 0.0242(4) Uani 1 1 d . A .
C3 C 0.57481(16) 0.66033(16) -0.08371(8) 0.0291(5) Uani 1 1 d . . .
H3 H 0.6002 0.6273 -0.0906 0.038(8) Uiso 1 1 calc R A .
C4 C 0.50023(17) 0.64341(18) -0.10324(9) 0.0360(6) Uani 1 1 d . A .
H4 H 0.4741 0.5988 -0.1232 0.050(10) Uiso 1 1 calc R . .
C5 C 0.46413(17) 0.69278(19) -0.09317(9) 0.0380(6) Uani 1 1 d . . .
H5 H 0.4126 0.6813 -0.1063 0.049(10) Uiso 1 1 calc R A .
C6 C 0.50165(16) 0.75820(17) -0.06447(8) 0.0322(5) Uani 1 1 d . A .
H6 H 0.4760 0.7914 -0.0584 0.035(8) Uiso 1 1 calc R . .
C7 C 0.69072(14) 0.73578(14) -0.03343(7) 0.0229(4) Uani 1 1 d . . .
C8 C 0.82434(14) 0.84417(14) 0.04737(7) 0.0251(4) Uani 1 1 d . A .
C9 C 0.89753(16) 0.85313(16) 0.07284(8) 0.0299(5) Uani 1 1 d . . .
H9A H 0.9421 0.9137 0.0736 0.042(9) Uiso 1 1 calc R A .
H9B H 0.9218 0.8215 0.0588 0.034(8) Uiso 1 1 calc R . .
C10 C 0.87342(18) 0.82044(18) 0.11809(8) 0.0344(5) Uani 1 1 d . A .
H10 H 0.8520 0.8548 0.1326 0.033(8) Uiso 1 1 calc R . .
C11 C 0.8043(3) 0.7277(2) 0.11965(11) 0.0563(9) Uani 1 1 d . . .
H11A H 0.8269 0.6923 0.1091 0.102(19) Uiso 1 1 calc R A .
H11B H 0.7564 0.7192 0.1022 0.077(14) Uiso 1 1 calc R . .
H11C H 0.7853 0.7117 0.1487 0.061(11) Uiso 1 1 calc R . .
C12 C 0.9528(3) 0.8337(4) 0.14087(11) 0.0700(13) Uani 1 1 d . . .
H12A H 0.9376 0.8098 0.1692 0.067(12) Uiso 1 1 calc R A .
H12B H 0.9938 0.8946 0.1427 0.080(16) Uiso 1 1 calc R . .
H12C H 0.9781 0.8053 0.1254 0.100(18) Uiso 1 1 calc R . .
S1 S 0.59750(16) 0.7825(2) 0.11528(5) 0.0757(8) Uani 0.630(6) 1 d P A 1
O4 O 0.6059(9) 0.7930(10) 0.0678(4) 0.043(3) Uani 0.630(6) 1 d P A 1
C13 C 0.4947(4) 0.7494(5) 0.12844(19) 0.0593(18) Uani 0.630(6) 1 d P A 1
H13A H 0.4751 0.7829 0.1130 0.089 Uiso 0.630(6) 1 calc PR A 1
H13B H 0.4910 0.7569 0.1586 0.089 Uiso 0.630(6) 1 calc PR A 1
H13C H 0.4591 0.6893 0.1212 0.089 Uiso 0.630(6) 1 calc PR A 1
C14 C 0.6391(6) 0.8834(5) 0.1380(2) 0.103(4) Uani 0.630(6) 1 d P A 1
H14A H 0.7012 0.9136 0.1359 0.155 Uiso 0.630(6) 1 calc PR A 1
H14B H 0.6224 0.8775 0.1675 0.155 Uiso 0.630(6) 1 calc PR A 1
H14C H 0.6171 0.9155 0.1231 0.155 Uiso 0.630(6) 1 calc PR A 1
S12 S 0.59936(16) 0.8261(2) 0.11045(8) 0.0462(9) Uani 0.370(6) 1 d P A 2
O42 O 0.5981(15) 0.7920(18) 0.0692(7) 0.035(4) Uiso 0.370(6) 1 d P A 2
C132 C 0.505(3) 0.748(4) 0.1345(15) 0.29(3) Uiso 0.370(6) 1 d P A 2
H13D H 0.4567 0.7343 0.1160 0.439 Uiso 0.370(6) 1 calc PR A 2
H13E H 0.4969 0.7702 0.1611 0.439 Uiso 0.370(6) 1 calc PR A 2
H13F H 0.5086 0.6972 0.1397 0.439 Uiso 0.370(6) 1 calc PR A 2
C142 C 0.6324(6) 0.7491(6) 0.1436(3) 0.048(2) Uiso 0.370(6) 1 d P A 2
H14D H 0.5948 0.6898 0.1356 0.073 Uiso 0.370(6) 1 calc PR A 2
H14E H 0.6268 0.7558 0.1737 0.073 Uiso 0.370(6) 1 calc PR A 2
H14F H 0.6913 0.7653 0.1372 0.073 Uiso 0.370(6) 1 calc PR A 2
S1S S 0.47070(6) 0.53751(5) 0.05391(2) 0.0488(2) Uani 1 1 d . . .
O1S O 0.45342(16) 0.54961(17) 0.09875(7) 0.0565(6) Uani 1 1 d . . .
C1S C 0.5825(2) 0.5971(2) 0.04733(11) 0.0529(8) Uani 1 1 d . . .
H1S1 H 0.6032 0.6562 0.0555 0.079 Uiso 1 1 calc R . .
H1S2 H 0.5966 0.5951 0.0179 0.079 Uiso 1 1 calc R . .
H1S3 H 0.6093 0.5731 0.0650 0.079 Uiso 1 1 calc R . .
C2S C 0.4434(3) 0.6018(3) 0.02256(12) 0.0623(10) Uani 1 1 d . . .
H2S1 H 0.3819 0.5791 0.0239 0.093 Uiso 1 1 calc R . .
H2S2 H 0.4602 0.6012 -0.0066 0.093 Uiso 1 1 calc R . .
H2S3 H 0.4729 0.6601 0.0332 0.093 Uiso 1 1 calc R . .

loop_
_atom_site_aniso_label
_atom_site_aniso_U_11
_atom_site_aniso_U_22
_atom_site_aniso_U_33
_atom_site_aniso_U_23
_atom_site_aniso_U_13
_atom_site_aniso_U_12
Mn1 0.02515(19) 0.02123(18) 0.0258(2) -0.00113(12) -0.00006(12) 0.01222(14)
O1 0.0295(9) 0.0302(9) 0.0363(9) -0.0047(7) -0.0044(7) 0.0184(7)
O2 0.0262(8) 0.0279(8) 0.0300(8) -0.0065(6) -0.0052(6) 0.0160(7)
O3 0.0328(9) 0.0283(8) 0.0284(8) -0.0057(7) -0.0056(7) 0.0168(7)
N1 0.0219(9) 0.0222(9) 0.0247(9) 0.0004(7) -0.0011(7) 0.0115(7)
N2 0.0222(9) 0.0253(9) 0.0260(9) -0.0013(7) -0.0030(7) 0.0123(8)
C1 0.0228(10) 0.0244(10) 0.0275(11) 0.0040(8) 0.0022(8) 0.0108(9)
C2 0.0224(10) 0.0248(10) 0.0239(10) 0.0017(8) -0.0001(8) 0.0109(9)
C3 0.0291(11) 0.0283(11) 0.0294(11) -0.0014(9) -0.0034(9) 0.0141(10)
C4 0.0324(13) 0.0355(13) 0.0365(13) -0.0065(11) -0.0103(10) 0.0143(11)
C5 0.0273(12) 0.0430(15) 0.0432(15) -0.0011(12) -0.0089(11) 0.0171(11)
C6 0.0270(12) 0.0361(13) 0.0378(13) 0.0008(10) -0.0022(10) 0.0189(10)
C7 0.0222(10) 0.0224(10) 0.0234(10) 0.0026(8) 0.0012(8) 0.0106(8)
C8 0.0246(10) 0.0234(10) 0.0257(10) 0.0010(8) 0.0001(8) 0.0108(9)
C9 0.0276(11) 0.0334(12) 0.0285(11) -0.0049(9) -0.0054(9) 0.0151(10)
C10 0.0392(14) 0.0426(14) 0.0267(11) -0.0046(10) -0.0058(10) 0.0244(12)
C11 0.084(3) 0.0408(17) 0.0373(16) 0.0056(13) 0.0021(16) 0.0263(18)
C12 0.058(2) 0.133(4) 0.0335(16) 0.004(2) -0.0084(15) 0.059(3)
S1 0.1052(15) 0.0700(19) 0.0328(7) 0.0088(8) 0.0035(8) 0.0295(12)
O4 0.051(5) 0.032(3) 0.030(3) 0.0020(12) 0.019(2) 0.010(3)
C13 0.028(2) 0.092(5) 0.039(3) -0.003(3) 0.0209(19) 0.016(3)
C14 0.116(7) 0.068(4) 0.036(3) -0.007(3) 0.008(3) -0.021(4)
S12 0.0626(14) 0.0273(14) 0.0346(11) 0.0004(9) 0.0184(9) 0.0119(10)
S1S 0.0584(5) 0.0349(4) 0.0375(4) 0.0056(3) 0.0023(3) 0.0116(3)
O1S 0.0576(14) 0.0687(16) 0.0364(11) 0.0110(11) 0.0069(10) 0.0265(13)
C1S 0.060(2) 0.0434(17) 0.0542(19) 0.0023(14) 0.0126(16) 0.0246(16)
C2S 0.063(2) 0.067(2) 0.050(2) 0.0125(17) -0.0049(17) 0.0273(19)

loop_
_atom_type_symbol
_atom_type_description
_atom_type_scat_dispersion_real
_atom_type_scat_dispersion_imag
_atom_type_scat_source
C C 0.0033 0.0016 'International Tables Vol C Tables 4.2.6.8 and 6.1.1.4'
H H 0.0000 0.0000 'International Tables Vol C Tables 4.2.6.8 and 6.1.1.4'
N N 0.0061 0.0033 'International Tables Vol C Tables 4.2.6.8 and 6.1.1.4'
O O 0.0106 0.0060 'International Tables Vol C Tables 4.2.6.8 and 6.1.1.4'
Mn Mn 0.3368 0.7283 'International Tables Vol C Tables 4.2.6.8 and 6.1.1.4'
S S 0.1246 0.1234 'International Tables Vol C Tables 4.2.6.8 and 6.1.1.4'

loop_
_geom_angle_atom_site_label_1
_geom_angle_atom_site_label_2
_geom_angle_atom_site_label_3
_geom_angle
_geom_angle_site_symmetry_1
_geom_angle_site_symmetry_3
_geom_angle_publ_flag
O1 Mn1 O3 169.78(7) . . ?
O1 Mn1 N1 90.59(8) . . ?
O3 Mn1 N1 79.75(7) . . ?
O1 Mn1 O2 95.76(7) . 11_565 ?
O3 Mn1 O2 94.11(7) . 11_565 ?
N1 Mn1 O2 172.48(8) . 11_565 ?
O1 Mn1 O4 88.4(4) . . ?
O3 Mn1 O4 89.7(4) . . ?
N1 Mn1 O4 98.2(4) . . ?
O2 Mn1 O4 86.0(4) 11_565 . ?
O1 Mn1 O42 86.7(6) . . ?
O3 Mn1 O42 91.6(5) . . ?
N1 Mn1 O42 100.1(7) . . ?
O2 Mn1 O42 84.3(7) 11_565 . ?
O4 Mn1 O42 2.5(9) . . ?
O1 Mn1 N2 94.56(8) . 11_565 ?
O3 Mn1 N2 90.72(7) . 11_565 ?
N1 Mn1 N2 101.77(7) . 11_565 ?
O2 Mn1 N2 73.78(7) 11_565 11_565 ?
O4 Mn1 N2 159.8(4) . 11_565 ?
O42 Mn1 N2 158.0(7) . 11_565 ?
C1 O1 Mn1 129.78(15) . . ?
C7 O2 Mn1 121.56(14) . 12_655 ?
C8 O3 Mn1 113.21(14) . . ?
C7 N1 N2 113.60(18) . . ?
C7 N1 Mn1 131.54(16) . . ?
N2 N1 Mn1 114.82(14) . . ?
C8 N2 N1 109.71(18) . . ?
C8 N2 Mn1 141.42(16) . 12_655 ?
N1 N2 Mn1 108.85(13) . 12_655 ?
O1 C1 C6 117.3(2) . . ?
O1 C1 C2 124.8(2) . . ?
C6 C1 C2 117.9(2) . . ?
C3 C2 C1 119.9(2) . . ?
C3 C2 C7 117.2(2) . . ?
C1 C2 C7 122.9(2) . . ?
C4 C3 C2 121.3(2) . . ?
C3 C4 C5 118.8(2) . . ?
C6 C5 C4 121.4(2) . . ?
C5 C6 C1 120.8(2) . . ?
O2 C7 N1 122.0(2) . . ?
O2 C7 C2 118.5(2) . . ?
N1 C7 C2 119.5(2) . . ?
N2 C8 O3 122.2(2) . . ?
N2 C8 C9 119.5(2) . . ?
O3 C8 C9 118.3(2) . . ?
C8 C9 C10 113.6(2) . . ?
C11 C10 C12 110.6(3) . . ?
C11 C10 C9 112.2(2) . . ?
C12 C10 C9 108.7(2) . . ?
O4 S1 C13 108.2(6) . . ?
O4 S1 C14 108.3(7) . . ?
C13 S1 C14 95.3(5) . . ?
S1 O4 Mn1 139.5(9) . . ?
O42 S12 C132 104.5(19) . . ?
O42 S12 C142 97.0(10) . . ?
C132 S12 C142 74.4(19) . . ?
S12 O42 Mn1 119.8(16) . . ?
O1S S1S C1S 106.41(16) . . ?
O1S S1S C2S 106.83(18) . . ?
C1S S1S C2S 98.19(18) . . ?

loop_
_geom_bond_atom_site_label_1
_geom_bond_atom_site_label_2
_geom_bond_distance
_geom_bond_site_symmetry_2
_geom_bond_publ_flag
Mn1 O1 1.8662(18) . ?
Mn1 O3 1.9352(17) . ?
Mn1 N1 1.9468(19) . ?
Mn1 O2 1.9732(16) 11_565 ?
Mn1 O4 2.197(12) . ?
Mn1 O42 2.30(2) . ?
Mn1 N2 2.303(2) 11_565 ?
O1 C1 1.325(3) . ?
O2 C7 1.284(3) . ?
O2 Mn1 1.9732(16) 12_655 ?
O3 C8 1.310(3) . ?
N1 C7 1.325(3) . ?
N1 N2 1.418(3) . ?
N2 C8 1.302(3) . ?
N2 Mn1 2.303(2) 12_655 ?
C1 C6 1.407(3) . ?
C1 C2 1.416(3) . ?
C2 C3 1.403(3) . ?
C2 C7 1.469(3) . ?
C3 C4 1.381(3) . ?
C4 C5 1.390(4) . ?
C5 C6 1.382(4) . ?
C8 C9 1.498(3) . ?
C9 C10 1.539(4) . ?
C10 C11 1.520(4) . ?
C10 C12 1.525(4) . ?
S1 O4 1.525(13) . ?
S1 C13 1.706(6) . ?
S1 C14 1.755(8) . ?
S12 O42 1.45(3) . ?
S12 C132 1.76(5) . ?
S12 C142 2.070(10) . ?
S1S O1S 1.504(2) . ?
S1S C1S 1.775(4) . ?
S1S C2S 1.788(4) . ?
